data_2239141
loop_
_publ_author_name
'Sun, Hong-Shun'
'Li, Yu-Long'
'Xu, Ning'
'Shen, Lin-Jiang'

_publ_section_title
;
 2-(1-Benzothiophen-2-yl)-4<i>H</i>-1,3,4-oxadiazin-5(6<i>H</i>)-one
;
_journal_issue 1
_journal_name_full 'Acta Crystallographica Section E'
_journal_page_first o41
_journal_paper_doi 10.1107/S1600536813033291
_journal_volume 70
_journal_year 2014
_chemical_formula_iupac 'C11 H8 N2 O2 S'
_chemical_formula_moiety 'C11 H8 N2 O2 S'
_chemical_formula_sum 'C11 H8 N2 O2 S'
_chemical_formula_weight 232.25
_chemical_name_systematic
;
2-(1-Benzothiophen-2-yl)-4<i>H</i>-1,3,4-oxadiazin-5(6<i>H</i>)-one
;
_space_group_IT_number 14
_symmetry_cell_setting monoclinic
_symmetry_space_group_name_Hall '-P 2yn'
_symmetry_space_group_name_H-M 'P 1 21/n 1'
_atom_sites_solution_hydrogens geom
_atom_sites_solution_primary direct
_atom_sites_solution_secondary difmap
_audit_creation_method SHELXL-97
_cell_angle_alpha 90.00
_cell_angle_beta 93.08(3)
_cell_angle_gamma 90.00
_cell_formula_units_Z 4
_cell_length_a 7.4950(15)
_cell_length_b 6.0350(12)
_cell_length_c 22.412(5)
_cell_measurement_reflns_used 25
_cell_measurement_temperature 293(2)
_cell_measurement_theta_max 12
_cell_measurement_theta_min 9
_cell_volume 1012.3(4)
_computing_cell_refinement 'CAD-4 EXPRESS (Enraf--Nonius, 1994)'
_computing_data_collection 'CAD-4 EXPRESS (Enraf--Nonius, 1994)'
_computing_data_reduction 'XCAD4 (Harms & Wocadlo, 1995)'
_computing_molecular_graphics 'SHELXTL (Sheldrick, 2008)'
_computing_publication_material 'SHELXTL (Sheldrick, 2008)'
_computing_structure_refinement 'SHELXTL (Sheldrick, 2008)'
_computing_structure_solution 'SHELXTL (Sheldrick, 2008)'
_diffrn_ambient_temperature 293(2)
_diffrn_measured_fraction_theta_full 0.990
_diffrn_measured_fraction_theta_max 0.990
_diffrn_measurement_device_type 'Enraf--Nonius CAD-4'
_diffrn_measurement_method \w/2\q
_diffrn_radiation_monochromator graphite
_diffrn_radiation_source 'fine-focus sealed tube'
_diffrn_radiation_type MoK\a
_diffrn_radiation_wavelength 0.71073
_diffrn_reflns_av_R_equivalents 0.0643
_diffrn_reflns_av_sigmaI/netI 0.0605
_diffrn_reflns_limit_h_max 9
_diffrn_reflns_limit_h_min 0
_diffrn_reflns_limit_k_max 7
_diffrn_reflns_limit_k_min 0
_diffrn_reflns_limit_l_max 27
_diffrn_reflns_limit_l_min -27
_diffrn_reflns_number 1999
_diffrn_reflns_theta_full 25.42
_diffrn_reflns_theta_max 25.42
_diffrn_reflns_theta_min 1.82
_diffrn_standards_decay_% 1
_diffrn_standards_interval_count 200
_diffrn_standards_number 3
_exptl_absorpt_coefficient_mu 0.303
_exptl_absorpt_correction_T_max 0.9703
_exptl_absorpt_correction_T_min 0.9145
_exptl_absorpt_correction_type psi-scan
_exptl_absorpt_process_details '(North <i>et al.</i>, 1968)'
_exptl_crystal_colour colorless
_exptl_crystal_density_diffrn 1.524
_exptl_crystal_density_method 'not measured'
_exptl_crystal_description block
_exptl_crystal_F_000 480
_exptl_crystal_size_max 0.30
_exptl_crystal_size_mid 0.20
_exptl_crystal_size_min 0.10
_refine_diff_density_max 0.390
_refine_diff_density_min -0.387
_refine_ls_extinction_method none
_refine_ls_goodness_of_fit_ref 1.000
_refine_ls_hydrogen_treatment constr
_refine_ls_matrix_type full
_refine_ls_number_parameters 145
_refine_ls_number_reflns 1848
_refine_ls_number_restraints 1
_refine_ls_restrained_S_all 1.001
_refine_ls_R_factor_all 0.1067
_refine_ls_R_factor_gt 0.0642
_refine_ls_shift/su_max 0.000
_refine_ls_shift/su_mean 0.000
_refine_ls_structure_factor_coef Fsqd
_refine_ls_weighting_details 'calc w=1/[\s^2^(Fo^2^)+(0.1000P)^2^+0.6500P] where P=(Fo^2^+2Fc^2^)/3'
_refine_ls_weighting_scheme calc
_refine_ls_wR_factor_gt 0.1629
_refine_ls_wR_factor_ref 0.1923
_reflns_number_gt 1167
_reflns_number_total 1848
_reflns_threshold_expression I>2sigma(I)
_cod_data_source_file xu5757sup1.cif
_cod_data_source_block I
_cod_original_sg_symbol_H-M 'P 21/n'
_cod_database_code 2239141
_cod_database_fobs_code 2239141

loop_
_symmetry_equiv_pos_as_xyz
x,y,z
1/2-x,1/2+y,1/2-z
-x,-y,-z
1/2+x,1/2-y,1/2+z

loop_
_atom_site_type_symbol
_atom_site_label
_atom_site_fract_x
_atom_site_fract_y
_atom_site_fract_z
_atom_site_U_iso_or_equiv
_atom_site_adp_type
_atom_site_calc_flag
_atom_site_refinement_flags
_atom_site_occupancy
_atom_site_symmetry_multiplicity
S S 0.66885(16) 0.2027(2) 0.99910(5) 0.0507(4) Uani d . 1 1
O O2 0.8714(5) 0.7881(6) 1.23337(14) 0.0632(10) Uani d . 1 1
O O1 0.8545(5) 0.7527(5) 1.07326(14) 0.0606(10) Uani d . 1 1
C C1 0.6558(5) 0.2443(8) 0.92291(17) 0.0391(10) Uani d . 1 1
N N1 0.7891(5) 0.5094(6) 1.17093(15) 0.0442(9) Uani d . 1 1
H H1A 0.7685 0.4264 1.2010 0.053 Uiso calc R 1 1
C C2 0.5909(6) 0.0894(8) 0.8802(2) 0.0491(12) Uani d . 1 1
H H2B 0.5496 -0.0488 0.8917 0.059 Uiso calc R 1 1
N N2 0.7558(5) 0.4203(6) 1.11441(15) 0.0430(9) Uani d . 1 1
C C3 0.5905(6) 0.1488(9) 0.8209(2) 0.0540(13) Uani d . 1 1
H H3B 0.5454 0.0508 0.7918 0.065 Uiso calc R 1 1
C C4 0.6552(6) 0.3490(9) 0.8041(2) 0.0555(13) Uani d . 1 1
H H4A 0.6566 0.3817 0.7636 0.067 Uiso calc R 1 1
C C5 0.7186(6) 0.5054(8) 0.84494(19) 0.0514(12) Uani d . 1 1
H H5A 0.7590 0.6427 0.8325 0.062 Uiso calc R 1 1
C C6 0.7203(6) 0.4501(8) 0.90646(18) 0.0429(11) Uani d U 1 1
C C7 0.7809(5) 0.5961(8) 0.95690(16) 0.0371(10) Uani d U 1 1
H H7A 0.8256 0.7395 0.9550 0.044 Uiso calc R 1 1
C C8 0.7548(5) 0.4656(7) 1.00939(17) 0.0379(10) Uani d . 1 1
C C9 0.7923(5) 0.5458(7) 1.07104(17) 0.0342(9) Uani d . 1 1
C C10 0.8941(6) 0.8522(7) 1.13060(19) 0.0461(11) Uani d . 1 1
H H10A 0.8284 0.9903 1.1326 0.055 Uiso calc R 1 1
H H10B 1.0204 0.8878 1.1341 0.055 Uiso calc R 1 1
C C11 0.8500(6) 0.7115(8) 1.18252(19) 0.0446(11) Uani d . 1 1

loop_
_atom_site_aniso_label
_atom_site_aniso_U_11
_atom_site_aniso_U_22
_atom_site_aniso_U_33
_atom_site_aniso_U_12
_atom_site_aniso_U_13
_atom_site_aniso_U_23
S 0.0665(8) 0.0529(7) 0.0334(7) -0.0047(6) 0.0096(5) 0.0009(6)
O2 0.076(2) 0.082(3) 0.0322(18) -0.002(2) 0.0036(15) -0.0179(18)
O1 0.104(3) 0.049(2) 0.0293(18) -0.0176(18) 0.0092(17) -0.0028(14)
C1 0.038(2) 0.056(3) 0.024(2) 0.0058(19) 0.0081(17) 0.0047(19)
N1 0.059(2) 0.052(2) 0.0225(18) -0.0017(19) 0.0104(16) 0.0012(16)
C2 0.054(3) 0.057(3) 0.037(3) 0.001(2) 0.005(2) -0.006(2)
N2 0.062(2) 0.043(2) 0.0248(18) 0.0046(18) 0.0097(16) -0.0007(16)
C3 0.052(3) 0.078(4) 0.031(2) 0.012(3) -0.002(2) -0.013(3)
C4 0.064(3) 0.079(4) 0.024(2) 0.019(3) 0.007(2) 0.003(2)
C5 0.071(3) 0.051(3) 0.034(3) 0.013(2) 0.016(2) 0.008(2)
C6 0.046(2) 0.053(3) 0.031(2) 0.009(2) 0.0105(18) 0.002(2)
C7 0.0324(19) 0.060(3) 0.0186(19) 0.013(2) 0.0016(15) -0.0124(19)
C8 0.049(2) 0.041(2) 0.024(2) 0.007(2) 0.0071(17) -0.0004(18)
C9 0.042(2) 0.036(2) 0.026(2) 0.0013(18) 0.0036(17) -0.0014(18)
C10 0.057(3) 0.046(3) 0.036(2) 0.005(2) 0.005(2) -0.007(2)
C11 0.047(2) 0.058(3) 0.029(2) 0.012(2) 0.0056(19) -0.011(2)

loop_
_atom_type_symbol
_atom_type_description
_atom_type_scat_dispersion_real
_atom_type_scat_dispersion_imag
_atom_type_scat_source
C C 0.0033 0.0016 'International Tables Vol C Tables 4.2.6.8 and 6.1.1.4'
H H 0.0000 0.0000 'International Tables Vol C Tables 4.2.6.8 and 6.1.1.4'
N N 0.0061 0.0033 'International Tables Vol C Tables 4.2.6.8 and 6.1.1.4'
O O 0.0106 0.0060 'International Tables Vol C Tables 4.2.6.8 and 6.1.1.4'
S S 0.1246 0.1234 'International Tables Vol C Tables 4.2.6.8 and 6.1.1.4'

loop_
_geom_angle_atom_site_label_1
_geom_angle_atom_site_label_2
_geom_angle_atom_site_label_3
_geom_angle
C8 S C1 90.0(2)
C9 O1 C10 118.7(3)
C6 C1 C2 121.8(4)
C6 C1 S 113.0(3)
C2 C1 S 125.2(4)
C11 N1 N2 125.5(4)
C11 N1 H1A 117.3
N2 N1 H1A 117.3
C3 C2 C1 117.8(5)
C3 C2 H2B 121.1
C1 C2 H2B 121.1
C9 N2 N1 115.5(4)
C4 C3 C2 121.1(5)
C4 C3 H3B 119.5
C2 C3 H3B 119.5
C3 C4 C5 122.5(4)
C3 C4 H4A 118.8
C5 C4 H4A 118.8
C4 C5 C6 117.9(5)
C4 C5 H5A 121.0
C6 C5 H5A 121.0
C1 C6 C5 118.9(4)
C1 C6 C7 115.1(4)
C5 C6 C7 125.9(4)
C8 C7 C6 104.4(4)
C8 C7 H7A 127.8
C6 C7 H7A 127.8
C7 C8 C9 124.0(4)
C7 C8 S 117.5(3)
C9 C8 S 118.6(3)
N2 C9 O1 128.1(4)
N2 C9 C8 118.8(4)
O1 C9 C8 113.0(3)
O1 C10 C11 114.6(4)
O1 C10 H10A 108.6
C11 C10 H10A 108.6
O1 C10 H10B 108.6
C11 C10 H10B 108.6
H10A C10 H10B 107.6
O2 C11 N1 123.6(4)
O2 C11 C10 119.0(4)
N1 C11 C10 117.4(4)

loop_
_geom_bond_atom_site_label_1
_geom_bond_atom_site_label_2
_geom_bond_distance
S C8 1.723(5)
S C1 1.723(4)
O2 C11 1.232(5)
O1 C9 1.333(5)
O1 C10 1.435(5)
C1 C6 1.390(6)
C1 C2 1.406(6)
N1 C11 1.323(6)
N1 N2 1.387(5)
N1 H1A 0.8600
C2 C3 1.377(6)
C2 H2B 0.9300
N2 C9 1.274(5)
C3 C4 1.363(7)
C3 H3B 0.9300
C4 C5 1.382(7)
C4 H4A 0.9300
C5 C6 1.418(6)
C5 H5A 0.9300
C6 C7 1.485(6)
C7 C8 1.438(6)
C7 H7A 0.9300
C8 C9 1.477(5)
C10 C11 1.492(6)
C10 H10A 0.9700
C10 H10B 0.9700

loop_
_geom_hbond_atom_site_label_D
_geom_hbond_atom_site_label_H
_geom_hbond_atom_site_label_A
_geom_hbond_site_symmetry_A
_geom_hbond_distance_DH
_geom_hbond_distance_HA
_geom_hbond_distance_DA
_geom_hbond_angle_DHA
N1 H1A O2 2_647 0.86 2.03 2.848(5) 158

loop_
_geom_torsion_atom_site_label_1
_geom_torsion_atom_site_label_2
_geom_torsion_atom_site_label_3
_geom_torsion_atom_site_label_4
_geom_torsion
C8 S C1 C6 1.8(3)
C8 S C1 C2 -179.4(4)
C6 C1 C2 C3 -0.9(6)
S C1 C2 C3 -179.7(3)
C11 N1 N2 C9 1.8(6)
C1 C2 C3 C4 1.7(7)
C2 C3 C4 C5 -2.2(7)
C3 C4 C5 C6 1.9(7)
C2 C1 C6 C5 0.7(6)
S C1 C6 C5 179.5(3)
C2 C1 C6 C7 178.9(4)
S C1 C6 C7 -2.2(4)
C4 C5 C6 C1 -1.1(6)
C4 C5 C6 C7 -179.1(4)
C1 C6 C7 C8 1.4(4)
C5 C6 C7 C8 179.5(4)
C6 C7 C8 C9 -178.2(4)
C6 C7 C8 S 0.0(4)
C1 S C8 C7 -1.0(3)
C1 S C8 C9 177.3(3)
N1 N2 C9 O1 -1.6(6)
N1 N2 C9 C8 -178.0(3)
C10 O1 C9 N2 2.6(7)
C10 O1 C9 C8 179.1(4)
C7 C8 C9 N2 176.5(4)
S C8 C9 N2 -1.7(5)
C7 C8 C9 O1 -0.4(6)
S C8 C9 O1 -178.6(3)
C9 O1 C10 C11 -3.3(6)
N2 N1 C11 O2 177.0(4)
N2 N1 C11 C10 -2.8(6)
O1 C10 C11 O2 -176.5(4)
O1 C10 C11 N1 3.4(6)
